data_7240865
loop_
_publ_author_name
'Rosendo, Paula'
'Perles, Josefina'
'Zamora, Felix'
'Delgado, Salome'

_publ_section_title
;
 Cu(I)-iodide coordination polymers with aromatic thioamides
;
_journal_name_full CrystEngComm
_journal_paper_doi 10.1039/D0CE00969E
_journal_year 2020
_chemical_formula_sum 'C9 H12 Cu I N2 O S'
_chemical_formula_weight 386.71
_chemical_name_common CuIPyTBA
_space_group_crystal_system monoclinic
_space_group_IT_number 14
_space_group_name_Hall '-P 2ybc'
_space_group_name_H-M_alt 'P 1 21/c 1'
_atom_sites_solution_hydrogens geom
_audit_update_record
;
2020-04-07 deposited with the CCDC.	2020-07-15 downloaded from the CCDC.
;
_cell_angle_alpha 90
_cell_angle_beta 103.6610(10)
_cell_angle_gamma 90
_cell_formula_units_Z 4
_cell_length_a 7.51830(10)
_cell_length_b 15.1179(2)
_cell_length_c 11.7005(2)
_cell_measurement_reflns_used 9456
_cell_measurement_temperature 296.(2)
_cell_measurement_theta_max 26.3293
_cell_measurement_theta_min 2.2413
_cell_volume 1292.27(3)
_computing_cell_refinement 'Bruker SAINT'
_computing_data_collection 'Bruker APEX2'
_computing_data_reduction 'Bruker SAINT'
_computing_molecular_graphics 'Bruker SHELXTL'
_computing_publication_material 'Bruker SHELXTL'
_computing_structure_refinement 'SHELXL-2014/7 (Sheldrick, 2014)'
_computing_structure_solution 'SHELXS-97 (Sheldrick 2008)'
_diffrn_ambient_temperature 296.(2)
_diffrn_detector_area_resol_mean 8.3333
_diffrn_measured_fraction_theta_full 1.000
_diffrn_measured_fraction_theta_max 1.000
_diffrn_measurement_device_type 'Bruker Kappa Apex II'
_diffrn_measurement_method '\f and \w scans'
_diffrn_radiation_type 'Mo K\a'
_diffrn_radiation_wavelength 0.71073
_diffrn_reflns_av_R_equivalents 0.0353
_diffrn_reflns_av_unetI/netI 0.0174
_diffrn_reflns_limit_h_max 9
_diffrn_reflns_limit_h_min -9
_diffrn_reflns_limit_k_max 18
_diffrn_reflns_limit_k_min -18
_diffrn_reflns_limit_l_max 14
_diffrn_reflns_limit_l_min -14
_diffrn_reflns_number 23993
_diffrn_reflns_theta_full 25.35
_diffrn_reflns_theta_max 25.35
_diffrn_reflns_theta_min 2.24
_exptl_absorpt_coefficient_mu 4.217
_exptl_absorpt_correction_T_max 0.65
_exptl_absorpt_correction_T_min 0.52
_exptl_absorpt_correction_type multi-scan
_exptl_absorpt_process_details sadabs
_exptl_crystal_colour 'clear intense red'
_exptl_crystal_density_diffrn 1.988
_exptl_crystal_density_method 'not measured'
_exptl_crystal_description prismatic
_exptl_crystal_F_000 744
_exptl_crystal_size_max 0.265
_exptl_crystal_size_mid 0.187
_exptl_crystal_size_min 0.113
_refine_diff_density_max 0.661
_refine_diff_density_min -0.860
_refine_ls_extinction_method none
_refine_ls_goodness_of_fit_ref 1.120
_refine_ls_hydrogen_treatment constr
_refine_ls_matrix_type full
_refine_ls_number_parameters 138
_refine_ls_number_reflns 2363
_refine_ls_number_restraints 0
_refine_ls_restrained_S_all 1.120
_refine_ls_R_factor_all 0.0225
_refine_ls_R_factor_gt 0.0174
_refine_ls_shift/su_max 0.000
_refine_ls_shift/su_mean 0.000
_refine_ls_structure_factor_coef Fsqd
_refine_ls_weighting_details 'w=1/[\s^2^(Fo^2^)+(0.0418P)^2^+0.7100P] where P=(Fo^2^+2Fc^2^)/3'
_refine_ls_weighting_scheme calc
_refine_ls_wR_factor_gt 0.0501
_refine_ls_wR_factor_ref 0.0708
_reflns_number_gt 2154
_reflns_number_total 2363
_reflns_threshold_expression 'I > 2\s(I)'
_cod_data_source_file d0ce00969e2.cif
_cod_data_source_block 1RT
_cod_database_code 7240865

loop_
_space_group_symop_operation_xyz
'x, y, z'
'-x, y+1/2, -z+1/2'
'-x, -y, -z'
'x, -y-1/2, z-1/2'

loop_
_atom_site_type_symbol
_atom_site_label
_atom_site_fract_x
_atom_site_fract_y
_atom_site_fract_z
_atom_site_U_iso_or_equiv
_atom_site_adp_type
_atom_site_calc_flag
_atom_site_refinement_flags_adp
_atom_site_refinement_flags_occupancy
_atom_site_refinement_flags_posn
_atom_site_occupancy
_atom_site_disorder_assembly
_atom_site_disorder_group
C C1 0.1883(5) 0.2347(2) 0.6702(3) 0.0410(8) Uani d . . . 1 . .
H H1 0.0666 0.2411 0.6734 0.049 Uiso calc U . R 1 . .
C C2 0.3152(5) 0.2891(2) 0.7391(3) 0.0390(8) Uani d . . . 1 . .
H H2 0.2795 0.332 0.7861 0.047 Uiso calc U . R 1 . .
C C3 0.4981(4) 0.2791(2) 0.7376(3) 0.0307(7) Uani d . . . 1 . .
C C4 0.5428(4) 0.2149(2) 0.6662(3) 0.0397(8) Uani d . . . 1 . .
H H4 0.6642 0.2056 0.6641 0.048 Uiso calc U . R 1 . .
C C5 0.4053(4) 0.1642(2) 0.5974(3) 0.0390(8) Uani d . . . 1 . .
H H5 0.4372 0.122 0.548 0.047 Uiso calc U . R 1 . .
C C6 0.6419(4) 0.3359(2) 0.8128(3) 0.0307(7) Uani d . . . 1 . .
C C7 0.1976(8) 0.5679(4) 0.4502(5) 0.0820(15) Uani d . . . 1 . .
H H7A 0.201 0.6104 0.5116 0.123 Uiso calc U . R 1 . .
H H7B 0.073 0.5586 0.408 0.123 Uiso calc U . R 1 . .
H H7C 0.2674 0.5896 0.3972 0.123 Uiso calc U . R 1 . .
C C8 0.2765(6) 0.4833(3) 0.5023(4) 0.0571(11) Uani d . . . 1 . .
C C9 0.2527(8) 0.4053(4) 0.4240(5) 0.0873(17) Uani d . . . 1 . .
H H9A 0.3262 0.3574 0.4633 0.131 Uiso calc U . R 1 . .
H H9B 0.29 0.4199 0.3533 0.131 Uiso calc U . R 1 . .
H H9C 0.1263 0.388 0.4046 0.131 Uiso calc U . R 1 . .
Cu Cu1 0.02074(5) 0.10375(3) 0.48971(4) 0.03871(13) Uani d . . . 1 . .
I I1 0.15138(3) -0.01601(2) 0.36946(2) 0.03708(11) Uani d . . . 1 . .
N N1 0.2291(4) 0.17287(17) 0.5984(2) 0.0336(6) Uani d . . . 1 . .
N N2 0.6012(4) 0.41883(19) 0.8223(3) 0.0471(8) Uani d . . . 1 . .
H H2A 0.4956 0.4385 0.7861 0.057 Uiso calc U . R 1 . .
H H2B 0.68 0.4539 0.8647 0.057 Uiso calc U . R 1 . .
O O1 0.3588(5) 0.4789(3) 0.6018(3) 0.0868(12) Uani d . . . 1 . .
S S1 0.84192(12) 0.29095(6) 0.88027(9) 0.0431(2) Uani d . . . 1 . .

loop_
_atom_site_aniso_label
_atom_site_aniso_U_11
_atom_site_aniso_U_22
_atom_site_aniso_U_33
_atom_site_aniso_U_12
_atom_site_aniso_U_13
_atom_site_aniso_U_23
C1 0.0219(17) 0.049(2) 0.051(2) -0.0011(15) 0.0051(15) -0.0091(17)
C2 0.0290(18) 0.0430(19) 0.0440(19) -0.0003(15) 0.0066(15) -0.0151(15)
C3 0.0230(16) 0.0305(15) 0.0335(17) -0.0014(12) -0.0034(13) -0.0021(13)
C4 0.0208(17) 0.0398(18) 0.055(2) 0.0003(14) 0.0025(15) -0.0143(16)
C5 0.0269(17) 0.0396(18) 0.047(2) -0.0006(14) 0.0015(15) -0.0145(16)
C6 0.0257(16) 0.0302(15) 0.0329(17) -0.0019(13) 0.0004(13) -0.0045(13)
C7 0.086(4) 0.072(3) 0.082(4) 0.015(3) 0.007(3) 0.002(3)
C8 0.047(3) 0.075(3) 0.048(3) 0.000(2) 0.008(2) 0.008(2)
C9 0.096(4) 0.075(3) 0.083(4) 0.005(3) 0.004(3) 0.001(3)
Cu1 0.0260(2) 0.0408(2) 0.0426(3) -0.00136(17) -0.00558(19) -0.00122(18)
I1 0.03641(16) 0.03471(16) 0.04084(16) -0.00178(9) 0.01058(11) -0.00039(8)
N1 0.0240(14) 0.0343(14) 0.0376(15) -0.0011(11) -0.0024(11) -0.0037(12)
N2 0.0332(16) 0.0347(15) 0.0599(19) 0.0029(13) -0.0161(14) -0.0128(14)
O1 0.081(3) 0.123(4) 0.049(2) 0.000(2) 0.0009(19) 0.0120(19)
S1 0.0289(5) 0.0319(4) 0.0576(6) 0.0024(3) -0.0115(4) -0.0058(4)

loop_
_atom_type_symbol
_atom_type_description
_atom_type_scat_dispersion_real
_atom_type_scat_dispersion_imag
_atom_type_scat_source
C C 0.0033 0.0016 'International Tables Vol C Tables 4.2.6.8 and 6.1.1.4'
H H 0.0000 0.0000 'International Tables Vol C Tables 4.2.6.8 and 6.1.1.4'
N N 0.0061 0.0033 'International Tables Vol C Tables 4.2.6.8 and 6.1.1.4'
S S 0.1246 0.1234 'International Tables Vol C Tables 4.2.6.8 and 6.1.1.4'
Cu Cu 0.3201 1.2651 'International Tables Vol C Tables 4.2.6.8 and 6.1.1.4'
I I -0.4742 1.8119 'International Tables Vol C Tables 4.2.6.8 and 6.1.1.4'
O O 0.0106 0.0060 'International Tables Vol C Tables 4.2.6.8 and 6.1.1.4'

loop_
_geom_angle_atom_site_label_1
_geom_angle_atom_site_label_2
_geom_angle_atom_site_label_3
_geom_angle_site_symmetry_1
_geom_angle_site_symmetry_3
_geom_angle
_geom_angle_publ_flag
N1 C1 C2 . . 123.9(3) ?
N1 C1 H1 . . 118.0 ?
C2 C1 H1 . . 118.0 ?
C1 C2 C3 . . 118.8(3) ?
C1 C2 H2 . . 120.6 ?
C3 C2 H2 . . 120.6 ?
C4 C3 C2 . . 118.1(3) ?
C4 C3 C6 . . 121.2(3) ?
C2 C3 C6 . . 120.8(3) ?
C3 C4 C5 . . 119.3(3) ?
C3 C4 H4 . . 120.3 ?
C5 C4 H4 . . 120.3 ?
N1 C5 C4 . . 123.2(3) ?
N1 C5 H5 . . 118.4 ?
C4 C5 H5 . . 118.4 ?
N2 C6 C3 . . 116.9(3) ?
N2 C6 S1 . . 123.7(2) ?
C3 C6 S1 . . 119.4(2) ?
C8 C7 H7A . . 109.5 ?
C8 C7 H7B . . 109.5 ?
H7A C7 H7B . . 109.5 ?
C8 C7 H7C . . 109.5 ?
H7A C7 H7C . . 109.5 ?
H7B C7 H7C . . 109.5 ?
O1 C8 C9 . . 121.6(5) ?
O1 C8 C7 . . 121.3(5) ?
C9 C8 C7 . . 117.2(4) ?
C8 C9 H9A . . 109.5 ?
C8 C9 H9B . . 109.5 ?
H9A C9 H9B . . 109.5 ?
C8 C9 H9C . . 109.5 ?
H9A C9 H9C . . 109.5 ?
H9B C9 H9C . . 109.5 ?
N1 Cu1 S1 . 4_465 104.80(8) ?
N1 Cu1 I1 . . 110.85(8) ?
S1 Cu1 I1 4_465 . 115.34(3) ?
N1 Cu1 I1 . 3_556 106.25(8) ?
S1 Cu1 I1 4_465 3_556 112.73(3) ?
I1 Cu1 I1 . 3_556 106.566(16) ?
Cu1 I1 Cu1 . 3_556 73.433(16) ?
C5 N1 C1 . . 116.7(3) ?
C5 N1 Cu1 . . 123.9(2) ?
C1 N1 Cu1 . . 119.3(2) ?
C6 N2 H2A . . 120.0 ?
C6 N2 H2B . . 120.0 ?
H2A N2 H2B . . 120.0 ?
C6 S1 Cu1 . 4_666 109.18(11) ?

loop_
_geom_bond_atom_site_label_1
_geom_bond_atom_site_label_2
_geom_bond_site_symmetry_2
_geom_bond_distance
_geom_bond_publ_flag
C1 N1 . 1.340(4) ?
C1 C2 . 1.368(5) ?
C1 H1 . 0.93 ?
C2 C3 . 1.388(4) ?
C2 H2 . 0.93 ?
C3 C4 . 1.373(4) ?
C3 C6 . 1.494(4) ?
C4 C5 . 1.382(4) ?
C4 H4 . 0.93 ?
C5 N1 . 1.334(4) ?
C5 H5 . 0.93 ?
C6 N2 . 1.302(4) ?
C6 S1 . 1.669(3) ?
C7 C8 . 1.479(7) ?
C7 H7A . 0.96 ?
C7 H7B . 0.96 ?
C7 H7C . 0.96 ?
C8 O1 . 1.185(5) ?
C8 C9 . 1.478(7) ?
C9 H9A . 0.96 ?
C9 H9B . 0.96 ?
C9 H9C . 0.96 ?
Cu1 N1 . 2.055(3) ?
Cu1 S1 4_465 2.2733(9) ?
Cu1 I1 . 2.6221(5) ?
Cu1 I1 3_556 2.6752(5) ?
I1 Cu1 3_556 2.6753(5) ?
N2 H2A . 0.86 ?
N2 H2B . 0.86 ?
S1 Cu1 4_666 2.2734(9) ?

loop_
_geom_hbond_atom_site_label_D
_geom_hbond_atom_site_label_H
_geom_hbond_atom_site_label_A
_geom_hbond_site_symmetry_A
_geom_hbond_distance_DH
_geom_hbond_distance_HA
_geom_hbond_distance_DA
_geom_hbond_angle_DHA
_geom_hbond_publ_flag
C2 H2 I1 4_566 0.93 3.17 4.062(3) 160.8 ?
C4 H4 I1 3_656 0.93 3.25 3.867(3) 125.9 ?
N2 H2A I1 4_566 0.86 3.20 3.845(3) 134.2 ?
N2 H2A O1 . 0.86 2.24 2.929(5) 136.7 ?
N2 H2B I1 2_656 0.86 3.10 3.778(3) 137.0 ?

loop_
_geom_torsion_atom_site_label_1
_geom_torsion_atom_site_label_2
_geom_torsion_atom_site_label_3
_geom_torsion_atom_site_label_4
_geom_torsion_site_symmetry_1
_geom_torsion_site_symmetry_2
_geom_torsion_site_symmetry_3
_geom_torsion_site_symmetry_4
_geom_torsion
_geom_torsion_publ_flag
N1 C1 C2 C3 . . . . -1.6(6) ?
C1 C2 C3 C4 . . . . 0.3(5) ?
C1 C2 C3 C6 . . . . -179.0(3) ?
C2 C3 C4 C5 . . . . 1.2(5) ?
C6 C3 C4 C5 . . . . -179.5(3) ?
C3 C4 C5 N1 . . . . -1.6(6) ?
C4 C3 C6 N2 . . . . 141.2(4) ?
C2 C3 C6 N2 . . . . -39.6(5) ?
C4 C3 C6 S1 . . . . -39.4(4) ?
C2 C3 C6 S1 . . . . 139.9(3) ?
C4 C5 N1 C1 . . . . 0.4(5) ?
C4 C5 N1 Cu1 . . . . 176.1(3) ?
C2 C1 N1 C5 . . . . 1.2(5) ?
C2 C1 N1 Cu1 . . . . -174.7(3) ?
N2 C6 S1 Cu1 . . . 4_666 1.0(4) ?
C3 C6 S1 Cu1 . . . 4_666 -178.4(2) ?
